data_7038406
loop_
_publ_author_name
'Normand, Adrien T.'
'Daniliuc, Constantin G.'
'Kehr, Gerald'
'Le Gendre, Pierre'
'Erker, Gerhard'

_publ_section_title
;
 Direct P-functionalization of azobenzene by a cationic
 phosphidozirconocene complex.
;
_journal_issue 9
_journal_name_full 'Dalton transactions (Cambridge, England : 2003)'
_journal_page_first 3711
_journal_page_last 3714
_journal_paper_doi 10.1039/c6dt00416d
_journal_volume 45
_journal_year 2016
_chemical_formula_sum 'C58 H42 B F20 N2 P Zr'
_chemical_formula_weight 1279.94
_chemical_name_systematic
; 
 ? 
;
_space_group_IT_number 14
_symmetry_cell_setting monoclinic
_symmetry_space_group_name_Hall '-P 2ybc'
_symmetry_space_group_name_H-M 'P 1 21/c 1'
_atom_sites_solution_hydrogens geom
_atom_sites_solution_primary direct
_atom_sites_solution_secondary difmap
_audit_creation_method SHELXL-97
_audit_update_record
;
2016-01-22 deposited with the CCDC.
2016-02-09 downloaded from the CCDC.
;
_cell_angle_alpha 90.00
_cell_angle_beta 111.5210(10)
_cell_angle_gamma 90.00
_cell_formula_units_Z 4
_cell_length_a 16.6678(2)
_cell_length_b 19.1180(2)
_cell_length_c 17.7773(3)
_cell_measurement_reflns_used 8740
_cell_measurement_temperature 223(2)
_cell_measurement_theta_max 28.28
_cell_measurement_theta_min 4.08
_cell_volume 5269.89(13)
_computing_cell_refinement 'Collect (Nonius B.V., 1998)'
_computing_data_collection 'Collect (Nonius B.V., 1998)'
_computing_data_reduction 'Denzo-SMN (Otwinowski & Minor, 1997)'
_computing_molecular_graphics 'XP (BrukerAXS, 2000)'
_computing_publication_material 'SHELXL-97 (Sheldrick, 1997)'
_computing_structure_refinement 'SHELXL-97 (Sheldrick, 1997)'
_computing_structure_solution 'SHELXS-97 (Sheldrick, 1990)'
_diffrn_ambient_temperature 223(2)
_diffrn_measured_fraction_theta_full 0.981
_diffrn_measured_fraction_theta_max 0.981
_diffrn_measurement_device_type 'Nonius KappaCCD APEXII'
_diffrn_measurement_method '\w and \f scans'
_diffrn_radiation_monochromator 'Montel mirror'
_diffrn_radiation_source 'rotating anode Nonius FR591'
_diffrn_radiation_type MoK\a
_diffrn_radiation_wavelength 0.71073
_diffrn_reflns_av_R_equivalents 0.069
_diffrn_reflns_av_sigmaI/netI 0.0463
_diffrn_reflns_limit_h_max 19
_diffrn_reflns_limit_h_min 0
_diffrn_reflns_limit_k_max 22
_diffrn_reflns_limit_k_min 0
_diffrn_reflns_limit_l_max 19
_diffrn_reflns_limit_l_min -21
_diffrn_reflns_number 26444
_diffrn_reflns_theta_full 25.00
_diffrn_reflns_theta_max 25.00
_diffrn_reflns_theta_min 4.08
_exptl_absorpt_coefficient_mu 0.353
_exptl_absorpt_correction_T_max 0.9895
_exptl_absorpt_correction_T_min 0.9392
_exptl_absorpt_correction_type multi-scan
_exptl_absorpt_process_details 'Denzo (Otwinowski, Borek, Majewski & Minor, 2003)'
_exptl_crystal_colour yellow
_exptl_crystal_density_diffrn 1.613
_exptl_crystal_density_method 'not measured'
_exptl_crystal_description prism
_exptl_crystal_F_000 2576
_exptl_crystal_size_max 0.18
_exptl_crystal_size_mid 0.10
_exptl_crystal_size_min 0.03
_refine_diff_density_max 0.459
_refine_diff_density_min -0.540
_refine_diff_density_rms 0.085
_refine_ls_extinction_method none
_refine_ls_goodness_of_fit_ref 1.131
_refine_ls_hydrogen_treatment mixed
_refine_ls_matrix_type full
_refine_ls_number_parameters 852
_refine_ls_number_reflns 9102
_refine_ls_number_restraints 320
_refine_ls_restrained_S_all 1.126
_refine_ls_R_factor_all 0.1034
_refine_ls_R_factor_gt 0.0743
_refine_ls_shift/su_max 0.000
_refine_ls_shift/su_mean 0.000
_refine_ls_structure_factor_coef Fsqd
_refine_ls_weighting_details 'calc w=1/[\s^2^(Fo^2^)+(0.0000P)^2^+25.7421P] where P=(Fo^2^+2Fc^2^)/3'
_refine_ls_weighting_scheme calc
_refine_ls_wR_factor_gt 0.1334
_refine_ls_wR_factor_ref 0.1547
_reflns_number_gt 7033
_reflns_number_total 9102
_reflns_threshold_expression >2sigma(I)
_cod_data_source_file c6dt00416d2.cif
_cod_data_source_block erk8043
_cod_depositor_comments 'Adding full bibliography for 7038406--7038407.cif.'
_cod_original_cell_volume 5269.89(12)
_cod_original_sg_symbol_H-M P21/c
_cod_database_code 7038406

loop_
_symmetry_equiv_pos_as_xyz
'x, y, z'
'-x, y+1/2, -z+1/2'
'-x, -y, -z'
'x, -y-1/2, z-1/2'

loop_
_atom_site_label
_atom_site_type_symbol
_atom_site_fract_x
_atom_site_fract_y
_atom_site_fract_z
_atom_site_U_iso_or_equiv
_atom_site_adp_type
_atom_site_occupancy
_atom_site_symmetry_multiplicity
_atom_site_calc_flag
_atom_site_refinement_flags
_atom_site_disorder_assembly
_atom_site_disorder_group
Zr1 Zr 0.28917(3) 0.07827(3) 0.70130(3) 0.03729(15) Uani 1 1 d . . .
P1 P 0.32153(9) 0.17723(7) 0.82760(9) 0.0378(3) Uani 1 1 d . . .
N2 N 0.4125(3) 0.0067(3) 0.7544(3) 0.0442(12) Uani 1 1 d . . .
H1A H 0.444(3) 0.014(3) 0.733(3) 0.016(14) Uiso 1 1 d . . .
N1 N 0.4020(3) 0.0608(2) 0.8037(3) 0.0404(11) Uani 1 1 d . . .
C1 C 0.1308(4) 0.0513(3) 0.6347(4) 0.0529(16) Uani 1 1 d . . .
H1 H 0.0965 0.0780 0.5901 0.063 Uiso 1 1 calc R . .
C2 C 0.1756(4) -0.0103(3) 0.6311(4) 0.0551(17) Uani 1 1 d . . .
H2 H 0.1778 -0.0311 0.5840 0.066 Uiso 1 1 calc R . .
C3 C 0.2162(4) -0.0348(3) 0.7099(4) 0.0547(17) Uani 1 1 d . . .
H3 H 0.2494 -0.0758 0.7249 0.066 Uiso 1 1 calc R . .
C4 C 0.1993(4) 0.0117(3) 0.7626(4) 0.0514(16) Uani 1 1 d . . .
H4 H 0.2196 0.0079 0.8192 0.062 Uiso 1 1 calc R . .
C5 C 0.1460(4) 0.0659(3) 0.7155(4) 0.0503(15) Uani 1 1 d . . .
H5 H 0.1249 0.1045 0.7353 0.060 Uiso 1 1 calc R . .
C6 C 0.2584(4) 0.1057(4) 0.5551(4) 0.0568(17) Uani 1 1 d . . .
H6 H 0.2141 0.0808 0.5156 0.068 Uiso 1 1 calc R . .
C7 C 0.3446(4) 0.0863(4) 0.5879(4) 0.0528(16) Uani 1 1 d . . .
H7 H 0.3683 0.0455 0.5751 0.063 Uiso 1 1 calc R . .
C8 C 0.3903(4) 0.1377(3) 0.6432(4) 0.0503(15) Uani 1 1 d . . .
H8 H 0.4498 0.1378 0.6736 0.060 Uiso 1 1 calc R . .
C9 C 0.3305(4) 0.1893(3) 0.6447(4) 0.0533(16) Uani 1 1 d . . .
H9 H 0.3430 0.2302 0.6762 0.064 Uiso 1 1 calc R . .
C10 C 0.2487(4) 0.1686(3) 0.5906(4) 0.0504(15) Uani 1 1 d . . .
H10 H 0.1966 0.1929 0.5802 0.060 Uiso 1 1 calc R . .
C22 C 0.4389(3) 0.1735(3) 0.8582(3) 0.0395(13) Uani 1 1 d . . .
C21 C 0.4678(3) 0.1087(3) 0.8396(3) 0.0402(13) Uani 1 1 d . . .
C26 C 0.5543(4) 0.0973(3) 0.8558(3) 0.0468(15) Uani 1 1 d . . .
H26 H 0.5734 0.0536 0.8448 0.056 Uiso 1 1 calc R . .
C25 C 0.6132(4) 0.1516(4) 0.8887(4) 0.0574(18) Uani 1 1 d . . .
H25 H 0.6719 0.1450 0.8979 0.069 Uiso 1 1 calc R . .
C24 C 0.5855(4) 0.2138(4) 0.9076(4) 0.0580(18) Uani 1 1 d . . .
H24 H 0.6256 0.2497 0.9306 0.070 Uiso 1 1 calc R . .
C23 C 0.4994(4) 0.2251(3) 0.8934(3) 0.0495(15) Uani 1 1 d . . .
H23 H 0.4817 0.2681 0.9077 0.059 Uiso 1 1 calc R . .
C31 C 0.4292(4) -0.0627(3) 0.7885(4) 0.0443(14) Uani 1 1 d . . .
C32 C 0.4469(5) -0.1158(4) 0.7450(4) 0.0626(19) Uani 1 1 d . . .
H32 H 0.4504 -0.1066 0.6943 0.075 Uiso 1 1 calc R . .
C33 C 0.4597(5) -0.1828(4) 0.7761(5) 0.077(2) Uani 1 1 d . . .
H33 H 0.4721 -0.2192 0.7465 0.092 Uiso 1 1 calc R . .
C34 C 0.4546(5) -0.1967(4) 0.8499(5) 0.070(2) Uani 1 1 d . . .
H34 H 0.4631 -0.2425 0.8707 0.084 Uiso 1 1 calc R . .
C35 C 0.4368(4) -0.1432(3) 0.8935(4) 0.0581(17) Uani 1 1 d . . .
H35 H 0.4332 -0.1524 0.9441 0.070 Uiso 1 1 calc R . .
C36 C 0.4242(4) -0.0760(3) 0.8626(4) 0.0524(15) Uani 1 1 d . . .
H36 H 0.4123 -0.0395 0.8923 0.063 Uiso 1 1 calc R . .
C41 C 0.3036(4) 0.1551(3) 0.9224(3) 0.0417(13) Uani 1 1 d . . .
H41 H 0.3320 0.1926 0.9616 0.050 Uiso 1 1 calc R . .
C42 C 0.2081(4) 0.1564(3) 0.9125(4) 0.0475(15) Uani 1 1 d . . .
H42A H 0.1836 0.2024 0.8923 0.057 Uiso 1 1 calc R . .
H42B H 0.1765 0.1212 0.8725 0.057 Uiso 1 1 calc R . .
C43 C 0.1975(5) 0.1416(4) 0.9924(4) 0.0600(18) Uani 1 1 d . . .
H43A H 0.2237 0.1797 1.0304 0.072 Uiso 1 1 calc R . .
H43B H 0.1359 0.1401 0.9836 0.072 Uiso 1 1 calc R . .
C44 C 0.2386(5) 0.0736(4) 1.0289(4) 0.0625(18) Uani 1 1 d . . .
H44A H 0.2092 0.0348 0.9935 0.075 Uiso 1 1 calc R . .
H44B H 0.2330 0.0668 1.0814 0.075 Uiso 1 1 calc R . .
C45 C 0.3331(4) 0.0737(4) 1.0398(4) 0.0609(18) Uani 1 1 d . . .
H45A H 0.3586 0.0286 1.0621 0.073 Uiso 1 1 calc R . .
H45B H 0.3630 0.1101 1.0788 0.073 Uiso 1 1 calc R . .
C46 C 0.3468(4) 0.0866(3) 0.9611(3) 0.0492(15) Uani 1 1 d . . .
H46A H 0.3225 0.0477 0.9238 0.059 Uiso 1 1 calc R . .
H46B H 0.4087 0.0891 0.9717 0.059 Uiso 1 1 calc R . .
C51 C 0.2934(4) 0.2707(3) 0.8095(3) 0.0418(13) Uani 1 1 d . . .
H51 H 0.3318 0.2896 0.7831 0.050 Uiso 1 1 calc R . .
C52 C 0.3087(4) 0.3169(3) 0.8846(4) 0.0510(15) Uani 1 1 d . . .
H52A H 0.2682 0.3037 0.9105 0.061 Uiso 1 1 calc R . .
H52B H 0.3675 0.3097 0.9236 0.061 Uiso 1 1 calc R . .
C53 C 0.2959(5) 0.3939(3) 0.8595(5) 0.0656(19) Uani 1 1 d . . .
H53A H 0.3052 0.4231 0.9072 0.079 Uiso 1 1 calc R . .
H53B H 0.3382 0.4075 0.8357 0.079 Uiso 1 1 calc R . .
C54 C 0.2064(5) 0.4054(4) 0.7991(5) 0.070(2) Uani 1 1 d . . .
H54A H 0.2003 0.4545 0.7818 0.084 Uiso 1 1 calc R . .
H54B H 0.1648 0.3964 0.8250 0.084 Uiso 1 1 calc R . .
C55 C 0.1856(5) 0.3589(3) 0.7254(4) 0.0647(19) Uani 1 1 d . . .
H55A H 0.2214 0.3727 0.6947 0.078 Uiso 1 1 calc R . .
H55B H 0.1251 0.3654 0.6904 0.078 Uiso 1 1 calc R . .
C56 C 0.2015(4) 0.2817(3) 0.7489(4) 0.0512(16) Uani 1 1 d . . .
H56A H 0.1926 0.2536 0.7004 0.061 Uiso 1 1 calc R . .
H56B H 0.1602 0.2661 0.7728 0.061 Uiso 1 1 calc R . .
B1 B -0.1463(4) 0.1735(3) 0.7080(4) 0.0373(14) Uani 1 1 d D . .
C61 C -0.2441(11) 0.1411(15) 0.6852(10) 0.042(5) Uani 0.54(2) 1 d PDU A 1
F62 F -0.2011(10) 0.0867(10) 0.8146(8) 0.049(3) Uani 0.54(2) 1 d PDU A 1
C62 C -0.2600(10) 0.0960(10) 0.7389(10) 0.034(3) Uani 0.54(2) 1 d PDU A 1
F63 F -0.3423(8) 0.0086(5) 0.7733(8) 0.055(3) Uani 0.54(2) 1 d PDU A 1
C63 C -0.3308(9) 0.0536(7) 0.7199(9) 0.041(3) Uani 0.54(2) 1 d PDU A 1
F64 F -0.4676(6) 0.0184(5) 0.6254(10) 0.067(3) Uani 0.54(2) 1 d PDU A 1
C64 C -0.3948(8) 0.0582(8) 0.6451(11) 0.045(3) Uani 0.54(2) 1 d PDU A 1
F65 F -0.4428(7) 0.1048(8) 0.5113(9) 0.083(4) Uani 0.54(2) 1 d PDU A 1
C65 C -0.3829(9) 0.1007(9) 0.5873(9) 0.051(4) Uani 0.54(2) 1 d PDU A 1
F66 F -0.2999(10) 0.1782(9) 0.5481(8) 0.063(4) Uani 0.54(2) 1 d PDU A 1
C66 C -0.3083(9) 0.1406(11) 0.6089(8) 0.046(4) Uani 0.54(2) 1 d PDU A 1
C61A C -0.2437(12) 0.1380(17) 0.6683(10) 0.033(5) Uani 0.46(2) 1 d PDU A 2
F62A F -0.2263(12) 0.0904(12) 0.7962(10) 0.050(4) Uani 0.46(2) 1 d PDU A 2
C62A C -0.2736(13) 0.0957(15) 0.7159(11) 0.045(5) Uani 0.46(2) 1 d PDU A 2
F63A F -0.3754(11) 0.0197(8) 0.7395(10) 0.070(4) Uani 0.46(2) 1 d PDU A 2
C63A C -0.3520(11) 0.0617(10) 0.6905(11) 0.042(4) Uani 0.46(2) 1 d PDU A 2
F64A F -0.4771(8) 0.0270(8) 0.5822(11) 0.074(4) Uani 0.46(2) 1 d PDU A 2
C64A C -0.4034(9) 0.0646(10) 0.6098(11) 0.042(4) Uani 0.46(2) 1 d PDU A 2
F65A F -0.4284(9) 0.1075(10) 0.4793(9) 0.081(4) Uani 0.46(2) 1 d PDU A 2
C65A C -0.3780(9) 0.1049(11) 0.5584(10) 0.048(4) Uani 0.46(2) 1 d PDU A 2
F66A F -0.2806(10) 0.1741(9) 0.5316(9) 0.046(3) Uani 0.46(2) 1 d PDU A 2
C66A C -0.2990(9) 0.1381(11) 0.5882(9) 0.034(4) Uani 0.46(2) 1 d PDU A 2
C71 C -0.0870(3) 0.1020(3) 0.7195(3) 0.0381(13) Uani 1 1 d . A .
F72 F -0.0251(2) 0.10142(18) 0.86335(19) 0.0579(9) Uani 1 1 d . A .
C72 C -0.0370(4) 0.0710(3) 0.7921(3) 0.0421(13) Uani 1 1 d . . .
F73 F 0.0522(3) -0.01961(19) 0.8694(2) 0.0744(12) Uani 1 1 d . . .
C73 C 0.0034(4) 0.0074(3) 0.7971(4) 0.0501(15) Uani 1 1 d . A .
F74 F 0.0338(3) -0.09215(19) 0.7329(3) 0.0731(12) Uani 1 1 d . A .
C74 C -0.0049(4) -0.0298(3) 0.7282(4) 0.0474(15) Uani 1 1 d . . .
F75 F -0.0630(3) -0.03603(19) 0.5861(2) 0.0659(11) Uani 1 1 d . . .
C75 C -0.0536(4) -0.0010(3) 0.6546(4) 0.0440(14) Uani 1 1 d . A .
F76 F -0.1433(2) 0.08488(18) 0.57765(19) 0.0528(9) Uani 1 1 d . A .
C76 C -0.0930(3) 0.0618(3) 0.6523(3) 0.0397(13) Uani 1 1 d . . .
C81 C -0.1303(4) 0.2307(3) 0.6444(3) 0.0412(13) Uani 1 1 d . A .
F82 F 0.0016(2) 0.18322(19) 0.6425(2) 0.0549(9) Uani 1 1 d . A .
C82 C -0.0608(4) 0.2331(3) 0.6198(3) 0.0460(15) Uani 1 1 d . . .
F83 F 0.0226(3) 0.2851(2) 0.5523(2) 0.0820(14) Uani 1 1 d . . .
C83 C -0.0471(5) 0.2864(4) 0.5734(4) 0.0595(19) Uani 1 1 d . A .
F84 F -0.0942(4) 0.3904(2) 0.5000(2) 0.0974(16) Uani 1 1 d U A .
C84 C -0.1046(6) 0.3401(4) 0.5477(4) 0.067(2) Uani 1 1 d . . .
F85 F -0.2303(3) 0.3956(2) 0.5517(3) 0.0890(15) Uani 1 1 d . . .
C85 C -0.1739(5) 0.3415(3) 0.5719(4) 0.063(2) Uani 1 1 d . A .
F86 F -0.2529(2) 0.29366(19) 0.6436(2) 0.0645(10) Uani 1 1 d . A .
C86 C -0.1843(4) 0.2882(3) 0.6199(4) 0.0519(16) Uani 1 1 d . . .
C91 C -0.1220(4) 0.2210(3) 0.7906(3) 0.0383(13) Uani 1 1 d . A .
F92 F 0.02391(19) 0.22277(18) 0.80081(19) 0.0484(8) Uani 1 1 d . A .
C92 C -0.0382(4) 0.2455(3) 0.8280(3) 0.0412(13) Uani 1 1 d . . .
F93 F 0.0718(2) 0.31158(18) 0.9242(2) 0.0558(9) Uani 1 1 d . . .
C93 C -0.0110(4) 0.2922(3) 0.8913(3) 0.0439(14) Uani 1 1 d . A .
F94 F -0.0465(3) 0.36627(19) 0.9797(2) 0.0649(10) Uani 1 1 d . A .
C94 C -0.0711(4) 0.3191(3) 0.9193(3) 0.0457(15) Uani 1 1 d . . .
F95 F -0.2141(3) 0.3238(2) 0.9128(2) 0.0679(11) Uani 1 1 d . . .
C95 C -0.1543(4) 0.2978(3) 0.8857(4) 0.0487(15) Uani 1 1 d . A .
F96 F -0.2629(2) 0.23286(19) 0.7928(2) 0.0593(10) Uani 1 1 d . A .
C96 C -0.1784(4) 0.2497(3) 0.8227(4) 0.0443(14) Uani 1 1 d . . .

loop_
_atom_site_aniso_label
_atom_site_aniso_U_11
_atom_site_aniso_U_22
_atom_site_aniso_U_33
_atom_site_aniso_U_23
_atom_site_aniso_U_13
_atom_site_aniso_U_12
Zr1 0.0331(3) 0.0379(3) 0.0377(3) -0.0005(2) 0.0093(2) 0.0001(2)
P1 0.0358(8) 0.0340(8) 0.0425(8) 0.0007(6) 0.0132(6) 0.0020(6)
N2 0.042(3) 0.049(3) 0.044(3) -0.003(2) 0.018(3) 0.004(2)
N1 0.036(2) 0.039(3) 0.043(3) -0.005(2) 0.012(2) 0.003(2)
C1 0.042(3) 0.059(4) 0.050(4) 0.003(3) 0.007(3) -0.011(3)
C2 0.050(4) 0.055(4) 0.056(4) -0.013(3) 0.014(3) -0.012(3)
C3 0.044(4) 0.045(4) 0.068(4) 0.001(3) 0.012(3) -0.013(3)
C4 0.048(4) 0.058(4) 0.045(3) -0.003(3) 0.013(3) -0.020(3)
C5 0.039(3) 0.056(4) 0.056(4) -0.001(3) 0.017(3) -0.005(3)
C6 0.054(4) 0.075(5) 0.037(3) 0.004(3) 0.011(3) -0.009(4)
C7 0.058(4) 0.062(4) 0.042(3) -0.001(3) 0.024(3) 0.004(3)
C8 0.045(3) 0.062(4) 0.044(3) 0.006(3) 0.016(3) -0.011(3)
C9 0.075(5) 0.045(4) 0.043(3) 0.004(3) 0.026(3) -0.003(3)
C10 0.051(4) 0.053(4) 0.046(4) 0.017(3) 0.016(3) 0.010(3)
C22 0.033(3) 0.044(3) 0.040(3) -0.003(3) 0.011(2) -0.008(3)
C21 0.032(3) 0.050(3) 0.038(3) 0.005(3) 0.012(2) 0.000(3)
C26 0.039(3) 0.061(4) 0.038(3) 0.002(3) 0.011(3) 0.007(3)
C25 0.031(3) 0.094(5) 0.041(3) 0.009(4) 0.007(3) 0.000(4)
C24 0.047(4) 0.077(5) 0.047(4) -0.007(3) 0.014(3) -0.018(4)
C23 0.052(4) 0.054(4) 0.041(3) -0.002(3) 0.016(3) -0.009(3)
C31 0.036(3) 0.042(3) 0.048(3) -0.002(3) 0.007(3) 0.009(3)
C32 0.082(5) 0.056(4) 0.048(4) -0.008(3) 0.022(4) 0.015(4)
C33 0.101(6) 0.048(4) 0.079(5) -0.010(4) 0.032(5) 0.016(4)
C34 0.069(5) 0.044(4) 0.089(6) 0.009(4) 0.019(4) 0.004(4)
C35 0.058(4) 0.053(4) 0.059(4) 0.013(3) 0.017(3) 0.008(3)
C36 0.053(4) 0.049(4) 0.054(4) -0.001(3) 0.019(3) 0.006(3)
C41 0.049(3) 0.039(3) 0.042(3) 0.001(3) 0.023(3) 0.003(3)
C42 0.043(3) 0.046(3) 0.055(4) 0.006(3) 0.019(3) 0.007(3)
C43 0.071(5) 0.063(4) 0.057(4) -0.004(3) 0.036(4) -0.003(4)
C44 0.083(5) 0.068(4) 0.047(4) 0.004(3) 0.036(4) 0.001(4)
C45 0.071(5) 0.064(4) 0.044(4) 0.007(3) 0.018(3) 0.018(4)
C46 0.052(4) 0.053(4) 0.043(3) 0.005(3) 0.018(3) 0.004(3)
C51 0.042(3) 0.037(3) 0.048(3) 0.004(3) 0.017(3) 0.003(3)
C52 0.068(4) 0.037(3) 0.053(4) -0.004(3) 0.028(3) 0.002(3)
C53 0.093(6) 0.043(4) 0.075(5) -0.010(3) 0.048(4) -0.003(4)
C54 0.073(5) 0.047(4) 0.098(6) 0.006(4) 0.040(4) 0.015(4)
C55 0.073(5) 0.050(4) 0.071(5) 0.015(4) 0.025(4) 0.016(4)
C56 0.052(4) 0.039(3) 0.064(4) 0.004(3) 0.024(3) 0.009(3)
B1 0.034(3) 0.040(3) 0.036(3) 0.001(3) 0.011(3) 0.001(3)
C61 0.042(7) 0.041(7) 0.041(7) -0.002(7) 0.014(5) 0.002(5)
F62 0.051(7) 0.051(5) 0.043(5) 0.005(4) 0.015(4) -0.002(5)
C62 0.034(6) 0.034(6) 0.037(7) -0.003(6) 0.013(6) 0.002(5)
F63 0.059(5) 0.051(4) 0.069(6) 0.005(4) 0.039(5) -0.002(4)
C63 0.037(6) 0.040(6) 0.050(7) 0.003(5) 0.021(5) 0.004(5)
F64 0.044(4) 0.061(5) 0.092(7) -0.006(5) 0.023(5) -0.013(4)
C64 0.040(6) 0.041(5) 0.054(8) 0.002(6) 0.016(6) -0.005(5)
F65 0.052(5) 0.084(6) 0.079(7) 0.006(6) -0.016(5) -0.011(5)
C65 0.048(6) 0.050(6) 0.050(7) 0.009(6) 0.013(6) -0.005(5)
F66 0.057(7) 0.072(6) 0.050(6) 0.009(5) 0.009(4) -0.009(5)
C66 0.048(7) 0.056(7) 0.042(6) 0.002(6) 0.027(5) -0.003(5)
C61A 0.032(7) 0.035(7) 0.041(8) -0.004(7) 0.024(6) -0.003(5)
F62A 0.052(8) 0.056(6) 0.049(8) 0.006(6) 0.025(6) 0.000(6)
C62A 0.045(8) 0.047(8) 0.039(8) -0.007(7) 0.011(6) 0.003(6)
F63A 0.075(7) 0.072(7) 0.084(8) -0.009(6) 0.053(6) -0.017(6)
C63A 0.046(8) 0.038(6) 0.046(8) -0.001(6) 0.022(6) 0.001(6)
F64A 0.054(5) 0.079(6) 0.090(8) -0.018(6) 0.027(6) -0.028(5)
C64A 0.039(6) 0.044(7) 0.045(8) -0.005(7) 0.018(6) -0.006(6)
F65A 0.060(6) 0.088(7) 0.079(7) 0.002(7) 0.008(5) -0.014(5)
C65A 0.040(7) 0.059(7) 0.041(8) -0.004(7) 0.011(6) -0.001(6)
F66A 0.040(6) 0.055(5) 0.038(5) 0.001(4) 0.007(4) -0.002(4)
C66A 0.026(6) 0.036(6) 0.043(7) 0.004(6) 0.017(6) -0.001(5)
C71 0.035(3) 0.042(3) 0.038(3) -0.001(2) 0.016(2) -0.001(3)
F72 0.078(3) 0.051(2) 0.0379(19) 0.0030(16) 0.0122(17) 0.0126(19)
C72 0.045(3) 0.037(3) 0.041(3) 0.001(3) 0.012(3) 0.003(3)
F73 0.084(3) 0.053(2) 0.063(2) 0.0145(19) 0.000(2) 0.025(2)
C73 0.048(4) 0.043(3) 0.053(4) 0.010(3) 0.011(3) 0.007(3)
F74 0.069(3) 0.044(2) 0.101(3) -0.008(2) 0.024(2) 0.0128(19)
C74 0.041(3) 0.037(3) 0.065(4) -0.005(3) 0.020(3) 0.002(3)
F75 0.077(3) 0.057(2) 0.070(3) -0.024(2) 0.035(2) -0.010(2)
C75 0.042(3) 0.044(3) 0.052(4) -0.011(3) 0.025(3) -0.011(3)
F76 0.063(2) 0.054(2) 0.0386(18) 0.0009(16) 0.0155(16) -0.0043(18)
C76 0.036(3) 0.045(3) 0.037(3) 0.001(3) 0.012(2) -0.006(3)
C81 0.041(3) 0.041(3) 0.035(3) 0.001(2) 0.006(3) -0.005(3)
F82 0.053(2) 0.065(2) 0.055(2) -0.0044(18) 0.0297(18) -0.0073(19)
C82 0.053(4) 0.041(3) 0.038(3) -0.004(3) 0.011(3) -0.014(3)
F83 0.119(4) 0.086(3) 0.063(3) -0.026(2) 0.060(3) -0.055(3)
C83 0.080(5) 0.060(4) 0.044(4) -0.016(3) 0.028(4) -0.035(4)
F84 0.171(4) 0.062(3) 0.055(2) 0.004(2) 0.037(3) -0.047(3)
C84 0.116(7) 0.044(4) 0.035(3) -0.002(3) 0.021(4) -0.032(4)
F85 0.111(4) 0.042(2) 0.072(3) 0.014(2) -0.016(2) -0.001(2)
C85 0.090(5) 0.036(4) 0.038(4) 0.006(3) -0.006(4) -0.007(4)
F86 0.050(2) 0.053(2) 0.082(3) 0.011(2) 0.014(2) 0.0110(18)
C86 0.052(4) 0.050(4) 0.044(3) 0.001(3) 0.005(3) -0.002(3)
C91 0.043(3) 0.037(3) 0.039(3) 0.009(2) 0.020(3) 0.009(3)
F92 0.0361(17) 0.058(2) 0.0491(19) -0.0050(16) 0.0136(15) 0.0033(16)
C92 0.041(3) 0.038(3) 0.042(3) 0.009(3) 0.012(3) 0.010(3)
F93 0.049(2) 0.057(2) 0.050(2) -0.0058(17) 0.0061(17) -0.0037(18)
C93 0.053(4) 0.037(3) 0.037(3) 0.008(3) 0.010(3) 0.000(3)
F94 0.092(3) 0.054(2) 0.049(2) -0.0079(18) 0.026(2) 0.004(2)
C94 0.071(4) 0.030(3) 0.033(3) -0.002(2) 0.016(3) 0.006(3)
F95 0.084(3) 0.061(2) 0.080(3) -0.009(2) 0.054(2) 0.007(2)
C95 0.064(4) 0.041(3) 0.049(4) 0.005(3) 0.030(3) 0.009(3)
F96 0.050(2) 0.059(2) 0.081(3) -0.011(2) 0.0373(19) -0.0030(18)
C96 0.042(3) 0.038(3) 0.055(4) 0.004(3) 0.021(3) -0.001(3)

loop_
_atom_type_symbol
_atom_type_description
_atom_type_scat_dispersion_real
_atom_type_scat_dispersion_imag
_atom_type_scat_source
C C 0.0033 0.0016 'International Tables Vol C Tables 4.2.6.8 and 6.1.1.4'
H H 0.0000 0.0000 'International Tables Vol C Tables 4.2.6.8 and 6.1.1.4'
B B 0.0013 0.0007 'International Tables Vol C Tables 4.2.6.8 and 6.1.1.4'
N N 0.0061 0.0033 'International Tables Vol C Tables 4.2.6.8 and 6.1.1.4'
F F 0.0171 0.0103 'International Tables Vol C Tables 4.2.6.8 and 6.1.1.4'
P P 0.1023 0.0942 'International Tables Vol C Tables 4.2.6.8 and 6.1.1.4'
Zr Zr -2.9673 0.5597 'International Tables Vol C Tables 4.2.6.8 and 6.1.1.4'

loop_
_geom_angle_atom_site_label_1
_geom_angle_atom_site_label_2
_geom_angle_atom_site_label_3
_geom_angle
N1 Zr1 N2 36.15(17)
N1 Zr1 C4 91.74(19)
N2 Zr1 C4 95.9(2)
N1 Zr1 C5 118.66(19)
N2 Zr1 C5 128.9(2)
C4 Zr1 C5 33.0(2)
N1 Zr1 C2 126.5(2)
N2 Zr1 C2 101.3(2)
C4 Zr1 C2 53.8(2)
C5 Zr1 C2 54.0(2)
N1 Zr1 C7 103.20(19)
N2 Zr1 C7 80.4(2)
C4 Zr1 C7 146.8(2)
C5 Zr1 C7 137.1(2)
C2 Zr1 C7 94.3(2)
N1 Zr1 C3 96.3(2)
N2 Zr1 C3 81.2(2)
C4 Zr1 C3 32.3(2)
C5 Zr1 C3 53.9(2)
C2 Zr1 C3 32.3(2)
C7 Zr1 C3 115.5(2)
N1 Zr1 C6 134.8(2)
N2 Zr1 C6 110.6(2)
C4 Zr1 C6 129.0(2)
C5 Zr1 C6 106.5(2)
C2 Zr1 C6 78.2(2)
C7 Zr1 C6 32.1(2)
C3 Zr1 C6 108.8(2)
N1 Zr1 C10 133.0(2)
N2 Zr1 C10 130.9(2)
C4 Zr1 C10 131.2(2)
C5 Zr1 C10 98.7(2)
C2 Zr1 C10 97.9(2)
C7 Zr1 C10 53.3(2)
C3 Zr1 C10 129.9(2)
C6 Zr1 C10 32.2(2)
N1 Zr1 C1 145.3(2)
N2 Zr1 C1 132.7(2)
C4 Zr1 C1 53.7(2)
C5 Zr1 C1 32.21(19)
C2 Zr1 C1 32.6(2)
C7 Zr1 C1 105.4(2)
C3 Zr1 C1 53.5(2)
C6 Zr1 C1 77.0(2)
C10 Zr1 C1 80.7(2)
N1 Zr1 C8 84.69(19)
N2 Zr1 C8 79.2(2)
C4 Zr1 C8 175.1(2)
C5 Zr1 C8 151.8(2)
C2 Zr1 C8 126.3(2)
C7 Zr1 C8 32.17(19)
C3 Zr1 C8 144.7(2)
C6 Zr1 C8 53.2(2)
C10 Zr1 C8 53.4(2)
C1 Zr1 C8 129.5(2)
N1 Zr1 C9 100.8(2)
N2 Zr1 C9 108.6(2)
C4 Zr1 C9 152.6(2)
C5 Zr1 C9 121.6(2)
C2 Zr1 C9 129.1(2)
C7 Zr1 C9 53.1(2)
C3 Zr1 C9 161.3(2)
C6 Zr1 C9 53.1(2)
C10 Zr1 C9 32.2(2)
C1 Zr1 C9 111.9(2)
C8 Zr1 C9 32.1(2)
N1 Zr1 P1 64.65(12)
N2 Zr1 P1 100.70(13)
C4 Zr1 P1 87.99(15)
C5 Zr1 P1 83.95(15)
C2 Zr1 P1 137.38(16)
C7 Zr1 P1 125.19(16)
C3 Zr1 P1 118.83(17)
C6 Zr1 P1 125.98(17)
C10 Zr1 P1 94.59(16)
C1 Zr1 P1 111.81(16)
C8 Zr1 P1 93.53(15)
C9 Zr1 P1 75.91(15)
C22 P1 C51 105.4(3)
C22 P1 C41 103.4(3)
C51 P1 C41 105.2(3)
C22 P1 Zr1 94.67(18)
C51 P1 Zr1 123.10(19)
C41 P1 Zr1 121.20(19)
N1 N2 C31 117.6(5)
N1 N2 Zr1 62.2(3)
C31 N2 Zr1 135.0(4)
N1 N2 H1A 116(4)
C31 N2 H1A 109(4)
Zr1 N2 H1A 110(4)
C21 N1 N2 120.9(5)
C21 N1 Zr1 126.5(4)
N2 N1 Zr1 81.6(3)
C5 C1 C2 108.4(6)
C5 C1 Zr1 73.2(3)
C2 C1 Zr1 73.2(3)
C5 C1 H1 125.8
C2 C1 H1 125.8
Zr1 C1 H1 119.6
C3 C2 C1 107.8(6)
C3 C2 Zr1 74.2(3)
C1 C2 Zr1 74.2(3)
C3 C2 H2 126.1
C1 C2 H2 126.1
Zr1 C2 H2 117.5
C4 C3 C2 108.5(6)
C4 C3 Zr1 73.3(4)
C2 C3 Zr1 73.6(4)
C4 C3 H3 125.7
C2 C3 H3 125.7
Zr1 C3 H3 119.2
C3 C4 C5 107.8(6)
C3 C4 Zr1 74.4(4)
C5 C4 Zr1 73.6(3)
C3 C4 H4 126.1
C5 C4 H4 126.1
Zr1 C4 H4 117.9
C1 C5 C4 107.5(6)
C1 C5 Zr1 74.6(4)
C4 C5 Zr1 73.4(3)
C1 C5 H5 126.3
C4 C5 H5 126.3
Zr1 C5 H5 117.8
C7 C6 C10 108.3(6)
C7 C6 Zr1 73.9(3)
C10 C6 Zr1 74.0(3)
C7 C6 H6 125.8
C10 C6 H6 125.8
Zr1 C6 H6 118.2
C6 C7 C8 108.7(6)
C6 C7 Zr1 74.1(4)
C8 C7 Zr1 75.3(3)
C6 C7 H7 125.7
C8 C7 H7 125.7
Zr1 C7 H7 117.0
C7 C8 C9 107.3(6)
C7 C8 Zr1 72.6(3)
C9 C8 Zr1 74.1(3)
C7 C8 H8 126.3
C9 C8 H8 126.3
Zr1 C8 H8 118.9
C10 C9 C8 107.8(6)
C10 C9 Zr1 72.6(3)
C8 C9 Zr1 73.8(3)
C10 C9 H9 126.1
C8 C9 H9 126.1
Zr1 C9 H9 119.4
C6 C10 C9 107.9(6)
C6 C10 Zr1 73.8(3)
C9 C10 Zr1 75.2(3)
C6 C10 H10 126.0
C9 C10 H10 126.0
Zr1 C10 H10 117.1
C23 C22 C21 118.4(5)
C23 C22 P1 128.9(5)
C21 C22 P1 112.6(4)
C26 C21 N1 125.4(5)
C26 C21 C22 120.7(5)
N1 C21 C22 114.0(5)
C21 C26 C25 119.3(6)
C21 C26 H26 120.3
C25 C26 H26 120.3
C24 C25 C26 120.0(6)
C24 C25 H25 120.0
C26 C25 H25 120.0
C25 C24 C23 121.0(6)
C25 C24 H24 119.5
C23 C24 H24 119.5
C24 C23 C22 120.5(6)
C24 C23 H23 119.8
C22 C23 H23 119.8
C32 C31 C36 120.2(6)
C32 C31 N2 119.5(6)
C36 C31 N2 120.3(5)
C31 C32 C33 119.7(7)
C31 C32 H32 120.2
C33 C32 H32 120.2
C34 C33 C32 120.6(7)
C34 C33 H33 119.7
C32 C33 H33 119.7
C33 C34 C35 119.6(7)
C33 C34 H34 120.2
C35 C34 H34 120.2
C34 C35 C36 120.0(7)
C34 C35 H35 120.0
C36 C35 H35 120.0
C31 C36 C35 120.0(6)
C31 C36 H36 120.0
C35 C36 H36 120.0
C46 C41 C42 111.3(5)
C46 C41 P1 113.2(4)
C42 C41 P1 113.3(4)
C46 C41 H41 106.1
C42 C41 H41 106.1
P1 C41 H41 106.1
C43 C42 C41 111.1(5)
C43 C42 H42A 109.4
C41 C42 H42A 109.4
C43 C42 H42B 109.4
C41 C42 H42B 109.4
H42A C42 H42B 108.0
C44 C43 C42 111.9(5)
C44 C43 H43A 109.2
C42 C43 H43A 109.2
C44 C43 H43B 109.2
C42 C43 H43B 109.2
H43A C43 H43B 107.9
C43 C44 C45 110.0(6)
C43 C44 H44A 109.7
C45 C44 H44A 109.7
C43 C44 H44B 109.7
C45 C44 H44B 109.7
H44A C44 H44B 108.2
C44 C45 C46 112.6(5)
C44 C45 H45A 109.1
C46 C45 H45A 109.1
C44 C45 H45B 109.1
C46 C45 H45B 109.1
H45A C45 H45B 107.8
C45 C46 C41 110.4(5)
C45 C46 H46A 109.6
C41 C46 H46A 109.6
C45 C46 H46B 109.6
C41 C46 H46B 109.6
H46A C46 H46B 108.1
C56 C51 C52 109.6(5)
C56 C51 P1 112.4(4)
C52 C51 P1 116.9(4)
C56 C51 H51 105.7
C52 C51 H51 105.7
P1 C51 H51 105.7
C53 C52 C51 109.7(5)
C53 C52 H52A 109.7
C51 C52 H52A 109.7
C53 C52 H52B 109.7
C51 C52 H52B 109.7
H52A C52 H52B 108.2
C54 C53 C52 110.2(6)
C54 C53 H53A 109.6
C52 C53 H53A 109.6
C54 C53 H53B 109.6
C52 C53 H53B 109.6
H53A C53 H53B 108.1
C53 C54 C55 112.7(6)
C53 C54 H54A 109.1
C55 C54 H54A 109.1
C53 C54 H54B 109.1
C55 C54 H54B 109.1
H54A C54 H54B 107.8
C54 C55 C56 111.6(6)
C54 C55 H55A 109.3
C56 C55 H55A 109.3
C54 C55 H55B 109.3
C56 C55 H55B 109.3
H55A C55 H55B 108.0
C55 C56 C51 110.7(5)
C55 C56 H56A 109.5
C51 C56 H56A 109.5
C55 C56 H56B 109.5
C51 C56 H56B 109.5
H56A C56 H56B 108.1
C91 B1 C61 108.9(11)
C91 B1 C71 113.9(4)
C61 B1 C71 102.2(12)
C91 B1 C61A 119.2(12)
C61 B1 C61A 10.7(15)
C71 B1 C61A 99.3(13)
C91 B1 C81 101.3(4)
C61 B1 C81 118.1(7)
C71 B1 C81 112.9(5)
C61A B1 C81 110.8(7)
C62 C61 C66 113.4(11)
C62 C61 B1 119.2(10)
C66 C61 B1 125.6(10)
F62 C62 C63 114.4(11)
F62 C62 C61 121.0(11)
C63 C62 C61 124.4(11)
F63 C63 C62 122.5(10)
F63 C63 C64 117.7(9)
C62 C63 C64 119.7(10)
F64 C64 C63 121.0(10)
F64 C64 C65 119.6(11)
C63 C64 C65 119.3(9)
F65 C65 C64 121.4(11)
F65 C65 C66 120.2(11)
C64 C65 C66 118.4(10)
F66 C66 C61 120.8(11)
F66 C66 C65 114.6(11)
C61 C66 C65 124.6(11)
C66A C61A C62A 112.1(11)
C66A C61A B1 128.0(10)
C62A C61A B1 119.5(10)
F62A C62A C63A 115.1(13)
F62A C62A C61A 119.0(13)
C63A C62A C61A 125.7(12)
F63A C63A C64A 118.8(12)
F63A C63A C62A 122.4(12)
C64A C63A C62A 118.4(11)
F64A C64A C65A 121.2(12)
F64A C64A C63A 119.5(12)
C65A C64A C63A 119.2(10)
F65A C65A C64A 119.1(11)
F65A C65A C66A 121.6(12)
C64A C65A C66A 119.1(11)
F66A C66A C65A 113.3(12)
F66A C66A C61A 121.5(11)
C65A C66A C61A 125.1(12)
C72 C71 C76 113.1(5)
C72 C71 B1 126.5(5)
C76 C71 B1 119.9(5)
F72 C72 C73 115.0(5)
F72 C72 C71 121.6(5)
C73 C72 C71 123.4(5)
F73 C73 C72 120.7(6)
F73 C73 C74 118.5(5)
C72 C73 C74 120.7(5)
F74 C74 C75 121.1(6)
F74 C74 C73 120.9(6)
C75 C74 C73 118.0(5)
F75 C75 C76 121.1(6)
F75 C75 C74 119.5(5)
C76 C75 C74 119.4(5)
F76 C76 C75 115.7(5)
F76 C76 C71 118.9(5)
C75 C76 C71 125.4(5)
C82 C81 C86 113.4(6)
C82 C81 B1 126.8(5)
C86 C81 B1 119.2(5)
F82 C82 C83 114.8(6)
F82 C82 C81 121.5(5)
C83 C82 C81 123.7(6)
F83 C83 C84 119.5(7)
F83 C83 C82 120.1(7)
C84 C83 C82 120.3(7)
F84 C84 C83 121.0(8)
F84 C84 C85 120.4(8)
C83 C84 C85 118.5(6)
F85 C85 C84 120.9(7)
F85 C85 C86 119.7(8)
C84 C85 C86 119.4(7)
F86 C86 C85 116.4(6)
F86 C86 C81 119.1(6)
C85 C86 C81 124.5(7)
C96 C91 C92 112.6(5)
C96 C91 B1 127.3(5)
C92 C91 B1 119.3(5)
F92 C92 C93 115.5(5)
F92 C92 C91 118.9(5)
C93 C92 C91 125.6(5)
F93 C93 C94 120.7(5)
F93 C93 C92 121.0(5)
C94 C93 C92 118.3(6)
F94 C94 C95 121.1(6)
F94 C94 C93 119.5(6)
C95 C94 C93 119.4(5)
F95 C95 C94 120.1(6)
F95 C95 C96 119.9(6)
C94 C95 C96 120.1(6)
F96 C96 C91 120.9(5)
F96 C96 C95 115.2(5)
C91 C96 C95 123.9(6)

loop_
_geom_bond_atom_site_label_1
_geom_bond_atom_site_label_2
_geom_bond_distance
Zr1 N1 2.110(4)
Zr1 N2 2.359(5)
Zr1 C4 2.499(6)
Zr1 C5 2.501(6)
Zr1 C2 2.505(6)
Zr1 C7 2.511(6)
Zr1 C3 2.513(6)
Zr1 C6 2.514(6)
Zr1 C10 2.517(6)
Zr1 C1 2.518(6)
Zr1 C8 2.545(6)
Zr1 C9 2.550(6)
Zr1 P1 2.8325(16)
P1 C22 1.830(5)
P1 C51 1.845(6)
P1 C41 1.865(6)
N2 N1 1.406(6)
N2 C31 1.442(8)
N2 H1A 0.75(5)
N1 C21 1.392(7)
C1 C5 1.392(8)
C1 C2 1.408(9)
C1 H1 0.9400
C2 C3 1.395(9)
C2 H2 0.9400
C3 C4 1.393(9)
C3 H3 0.9400
C4 C5 1.420(9)
C4 H4 0.9400
C5 H5 0.9400
C6 C7 1.388(9)
C6 C10 1.394(9)
C6 H6 0.9400
C7 C8 1.401(8)
C7 H7 0.9400
C8 C9 1.409(9)
C8 H8 0.9400
C9 C10 1.407(9)
C9 H9 0.9400
C10 H10 0.9400
C22 C23 1.386(8)
C22 C21 1.412(8)
C21 C26 1.379(7)
C26 C25 1.400(9)
C26 H26 0.9400
C25 C24 1.363(9)
C25 H25 0.9400
C24 C23 1.379(9)
C24 H24 0.9400
C23 H23 0.9400
C31 C32 1.373(8)
C31 C36 1.374(8)
C32 C33 1.380(10)
C32 H32 0.9400
C33 C34 1.373(10)
C33 H33 0.9400
C34 C35 1.380(10)
C34 H34 0.9400
C35 C36 1.381(9)
C35 H35 0.9400
C36 H36 0.9400
C41 C46 1.531(8)
C41 C42 1.535(8)
C41 H41 0.9900
C42 C43 1.523(8)
C42 H42A 0.9800
C42 H42B 0.9800
C43 C44 1.502(9)
C43 H43A 0.9800
C43 H43B 0.9800
C44 C45 1.514(9)
C44 H44A 0.9800
C44 H44B 0.9800
C45 C46 1.518(8)
C45 H45A 0.9800
C45 H45B 0.9800
C46 H46A 0.9800
C46 H46B 0.9800
C51 C56 1.530(8)
C51 C52 1.541(8)
C51 H51 0.9900
C52 C53 1.531(8)
C52 H52A 0.9800
C52 H52B 0.9800
C53 C54 1.500(10)
C53 H53A 0.9800
C53 H53B 0.9800
C54 C55 1.514(10)
C54 H54A 0.9800
C54 H54B 0.9800
C55 C56 1.530(8)
C55 H55A 0.9800
C55 H55B 0.9800
C56 H56A 0.9800
C56 H56B 0.9800
B1 C91 1.644(8)
B1 C61 1.650(12)
B1 C71 1.655(8)
B1 C61A 1.660(12)
B1 C81 1.664(8)
C61 C62 1.382(12)
C61 C66 1.385(13)
F62 C62 1.355(12)
C62 C63 1.368(11)
F63 C63 1.345(11)
C63 C64 1.369(11)
F64 C64 1.365(10)
C64 C65 1.380(11)
F65 C65 1.355(11)
C65 C66 1.387(11)
F66 C66 1.348(12)
C61A C66A 1.383(14)
C61A C62A 1.389(12)
F62A C62A 1.358(12)
C62A C63A 1.379(12)
F63A C63A 1.344(12)
C63A C64A 1.377(12)
F64A C64A 1.350(11)
C64A C65A 1.376(12)
F65A C65A 1.349(12)
C65A C66A 1.380(12)
F66A C66A 1.344(12)
C71 C72 1.387(7)
C71 C76 1.392(7)
F72 C72 1.340(6)
C72 C73 1.375(8)
F73 C73 1.346(7)
C73 C74 1.380(8)
F74 C74 1.344(7)
C74 C75 1.377(8)
F75 C75 1.347(6)
C75 C76 1.361(8)
F76 C76 1.358(6)
C81 C82 1.381(8)
C81 C86 1.386(8)
F82 C82 1.359(7)
C82 C83 1.380(9)
F83 C83 1.346(8)
C83 C84 1.365(10)
F84 C84 1.335(7)
C84 C85 1.372(11)
F85 C85 1.355(8)
C85 C86 1.380(9)
F86 C86 1.360(7)
C91 C96 1.381(8)
C91 C92 1.390(8)
F92 C92 1.364(6)
C92 C93 1.376(8)
F93 C93 1.339(7)
C93 C94 1.373(8)
F94 C94 1.346(6)
C94 C95 1.356(9)
F95 C95 1.351(7)
C95 C96 1.390(8)
F96 C96 1.350(6)

loop_
_geom_torsion_atom_site_label_1
_geom_torsion_atom_site_label_2
_geom_torsion_atom_site_label_3
_geom_torsion_atom_site_label_4
_geom_torsion
N1 Zr1 P1 C22 34.1(2)
N2 Zr1 P1 C22 31.3(2)
C4 Zr1 P1 C22 127.0(2)
C5 Zr1 P1 C22 159.9(2)
C2 Zr1 P1 C22 151.3(3)
C7 Zr1 P1 C22 -54.4(3)
C3 Zr1 P1 C22 117.1(2)
C6 Zr1 P1 C22 -94.1(3)
C10 Zr1 P1 C22 -101.8(2)
C1 Zr1 P1 C22 176.4(2)
C8 Zr1 P1 C22 -48.3(2)
C9 Zr1 P1 C22 -75.4(2)
N1 Zr1 P1 C51 145.9(3)
N2 Zr1 P1 C51 143.1(3)
C4 Zr1 P1 C51 -121.2(3)
C5 Zr1 P1 C51 -88.4(3)
C2 Zr1 P1 C51 -96.9(3)
C7 Zr1 P1 C51 57.3(3)
C3 Zr1 P1 C51 -131.1(3)
C6 Zr1 P1 C51 17.6(3)
C10 Zr1 P1 C51 9.9(3)
C1 Zr1 P1 C51 -71.9(3)
C8 Zr1 P1 C51 63.5(3)
C9 Zr1 P1 C51 36.4(3)
N1 Zr1 P1 C41 -74.6(3)
N2 Zr1 P1 C41 -77.4(3)
C4 Zr1 P1 C41 18.3(3)
C5 Zr1 P1 C41 51.2(3)
C2 Zr1 P1 C41 42.6(3)
C7 Zr1 P1 C41 -163.1(3)
C3 Zr1 P1 C41 8.4(3)
C6 Zr1 P1 C41 157.2(3)
C10 Zr1 P1 C41 149.5(3)
C1 Zr1 P1 C41 67.7(3)
C8 Zr1 P1 C41 -157.0(3)
C9 Zr1 P1 C41 175.9(3)
C4 Zr1 N2 N1 -84.8(3)
C5 Zr1 N2 N1 -86.6(4)
C2 Zr1 N2 N1 -139.0(3)
C7 Zr1 N2 N1 128.5(3)
C3 Zr1 N2 N1 -113.6(3)
C6 Zr1 N2 N1 139.5(3)
C10 Zr1 N2 N1 110.0(4)
C1 Zr1 N2 N1 -129.3(3)
C8 Zr1 N2 N1 95.9(3)
C9 Zr1 N2 N1 82.9(3)
P1 Zr1 N2 N1 4.3(3)
N1 Zr1 N2 C31 102.3(6)
C4 Zr1 N2 C31 17.5(6)
C5 Zr1 N2 C31 15.7(6)
C2 Zr1 N2 C31 -36.7(6)
C7 Zr1 N2 C31 -129.2(6)
C3 Zr1 N2 C31 -11.3(5)
C6 Zr1 N2 C31 -118.2(6)
C10 Zr1 N2 C31 -147.7(5)
C1 Zr1 N2 C31 -27.0(7)
C8 Zr1 N2 C31 -161.8(6)
C9 Zr1 N2 C31 -174.8(5)
P1 Zr1 N2 C31 106.6(5)
C31 N2 N1 C21 103.5(6)
Zr1 N2 N1 C21 -127.7(5)
C31 N2 N1 Zr1 -128.8(5)
N2 Zr1 N1 C21 122.4(6)
C4 Zr1 N1 C21 -139.9(5)
C5 Zr1 N1 C21 -119.9(5)
C2 Zr1 N1 C21 175.6(4)
C7 Zr1 N1 C21 70.0(5)
C3 Zr1 N1 C21 -171.9(5)
C6 Zr1 N1 C21 63.6(5)
C10 Zr1 N1 C21 18.4(6)
C1 Zr1 N1 C21 -145.1(5)
C8 Zr1 N1 C21 43.5(5)
C9 Zr1 N1 C21 15.7(5)
P1 Zr1 N1 C21 -52.9(4)
C4 Zr1 N1 N2 97.7(3)
C5 Zr1 N1 N2 117.7(3)
C2 Zr1 N1 N2 53.2(4)
C7 Zr1 N1 N2 -52.4(3)
C3 Zr1 N1 N2 65.7(3)
C6 Zr1 N1 N2 -58.9(4)
C10 Zr1 N1 N2 -104.0(4)
C1 Zr1 N1 N2 92.5(4)
C8 Zr1 N1 N2 -78.9(3)
C9 Zr1 N1 N2 -106.8(3)
P1 Zr1 N1 N2 -175.3(3)
N1 Zr1 C1 C5 44.6(6)
N2 Zr1 C1 C5 97.9(4)
C4 Zr1 C1 C5 38.1(4)
C2 Zr1 C1 C5 115.8(6)
C7 Zr1 C1 C5 -171.0(4)
C3 Zr1 C1 C5 78.5(4)
C6 Zr1 C1 C5 -155.9(4)
C10 Zr1 C1 C5 -123.3(4)
C8 Zr1 C1 C5 -146.6(4)
C9 Zr1 C1 C5 -115.0(4)
P1 Zr1 C1 C5 -32.0(4)
N1 Zr1 C1 C2 -71.2(5)
N2 Zr1 C1 C2 -17.9(5)
C4 Zr1 C1 C2 -77.7(4)
C5 Zr1 C1 C2 -115.8(6)
C7 Zr1 C1 C2 73.3(4)
C3 Zr1 C1 C2 -37.3(4)
C6 Zr1 C1 C2 88.4(4)
C10 Zr1 C1 C2 121.0(4)
C8 Zr1 C1 C2 97.6(4)
C9 Zr1 C1 C2 129.2(4)
P1 Zr1 C1 C2 -147.8(4)
C5 C1 C2 C3 1.9(7)
Zr1 C1 C2 C3 67.2(4)
C5 C1 C2 Zr1 -65.3(4)
N1 Zr1 C2 C3 23.7(5)
N2 Zr1 C2 C3 52.5(4)
C4 Zr1 C2 C3 -36.6(4)
C5 Zr1 C2 C3 -77.8(4)
C7 Zr1 C2 C3 133.6(4)
C6 Zr1 C2 C3 161.5(4)
C10 Zr1 C2 C3 -172.9(4)
C1 Zr1 C2 C3 -114.2(6)
C8 Zr1 C2 C3 137.3(4)
C9 Zr1 C2 C3 178.0(4)
P1 Zr1 C2 C3 -67.2(5)
N1 Zr1 C2 C1 137.9(4)
N2 Zr1 C2 C1 166.7(4)
C4 Zr1 C2 C1 77.6(4)
C5 Zr1 C2 C1 36.4(4)
C7 Zr1 C2 C1 -112.2(4)
C3 Zr1 C2 C1 114.2(6)
C6 Zr1 C2 C1 -84.3(4)
C10 Zr1 C2 C1 -58.7(4)
C8 Zr1 C2 C1 -108.5(4)
C9 Zr1 C2 C1 -67.8(5)
P1 Zr1 C2 C1 47.0(5)
C1 C2 C3 C4 -1.7(7)
Zr1 C2 C3 C4 65.5(4)
C1 C2 C3 Zr1 -67.2(4)
N1 Zr1 C3 C4 83.3(4)
N2 Zr1 C3 C4 116.2(4)
C5 Zr1 C3 C4 -37.8(4)
C2 Zr1 C3 C4 -115.7(6)
C7 Zr1 C3 C4 -168.9(4)
C6 Zr1 C3 C4 -134.9(4)
C10 Zr1 C3 C4 -106.5(4)
C1 Zr1 C3 C4 -78.1(4)
C8 Zr1 C3 C4 173.0(4)
C9 Zr1 C3 C4 -120.5(7)
P1 Zr1 C3 C4 18.8(4)
N1 Zr1 C3 C2 -161.0(4)
N2 Zr1 C3 C2 -128.0(4)
C4 Zr1 C3 C2 115.7(6)
C5 Zr1 C3 C2 77.9(4)
C7 Zr1 C3 C2 -53.1(5)
C6 Zr1 C3 C2 -19.1(5)
C10 Zr1 C3 C2 9.2(5)
C1 Zr1 C3 C2 37.6(4)
C8 Zr1 C3 C2 -71.3(5)
C9 Zr1 C3 C2 -4.8(9)
P1 Zr1 C3 C2 134.5(4)
C2 C3 C4 C5 0.9(7)
Zr1 C3 C4 C5 66.5(4)
C2 C3 C4 Zr1 -65.7(4)
N1 Zr1 C4 C3 -99.0(4)
N2 Zr1 C4 C3 -63.0(4)
C5 Zr1 C4 C3 114.4(5)
C2 Zr1 C4 C3 36.6(4)
C7 Zr1 C4 C3 18.6(6)
C6 Zr1 C4 C3 59.7(5)
C10 Zr1 C4 C3 102.1(4)
C1 Zr1 C4 C3 77.3(4)
C8 Zr1 C4 C3 -55(2)
C9 Zr1 C4 C3 143.1(5)
P1 Zr1 C4 C3 -163.6(4)
N1 Zr1 C4 C5 146.5(4)
N2 Zr1 C4 C5 -177.5(4)
C2 Zr1 C4 C5 -77.8(4)
C7 Zr1 C4 C5 -95.9(5)
C3 Zr1 C4 C5 -114.4(5)
C6 Zr1 C4 C5 -54.8(5)
C10 Zr1 C4 C5 -12.4(5)
C1 Zr1 C4 C5 -37.1(4)
C8 Zr1 C4 C5 -170(2)
C9 Zr1 C4 C5 28.7(6)
P1 Zr1 C4 C5 82.0(4)
C2 C1 C5 C4 -1.4(7)
Zr1 C1 C5 C4 -66.6(4)
C2 C1 C5 Zr1 65.3(4)
C3 C4 C5 C1 0.3(7)
Zr1 C4 C5 C1 67.4(4)
C3 C4 C5 Zr1 -67.1(4)
N1 Zr1 C5 C1 -152.9(4)
N2 Zr1 C5 C1 -110.8(4)
C4 Zr1 C5 C1 -114.0(6)
C2 Zr1 C5 C1 -36.8(4)
C7 Zr1 C5 C1 12.9(5)
C3 Zr1 C5 C1 -77.0(4)
C6 Zr1 C5 C1 24.5(4)
C10 Zr1 C5 C1 56.6(4)
C8 Zr1 C5 C1 64.2(6)
C9 Zr1 C5 C1 81.0(4)
P1 Zr1 C5 C1 150.3(4)
N1 Zr1 C5 C4 -38.9(4)
N2 Zr1 C5 C4 3.2(5)
C2 Zr1 C5 C4 77.2(4)
C7 Zr1 C5 C4 126.9(4)
C3 Zr1 C5 C4 37.0(4)
C6 Zr1 C5 C4 138.6(4)
C10 Zr1 C5 C4 170.6(4)
C1 Zr1 C5 C4 114.0(6)
C8 Zr1 C5 C4 178.2(4)
C9 Zr1 C5 C4 -165.0(3)
P1 Zr1 C5 C4 -95.6(4)
N1 Zr1 C6 C7 11.9(5)
N2 Zr1 C6 C7 -20.7(5)
C4 Zr1 C6 C7 -137.3(4)
C5 Zr1 C6 C7 -164.9(4)
C2 Zr1 C6 C7 -118.5(4)
C3 Zr1 C6 C7 -108.2(4)
C10 Zr1 C6 C7 115.0(6)
C1 Zr1 C6 C7 -151.8(5)
C8 Zr1 C6 C7 37.1(4)
C9 Zr1 C6 C7 77.5(4)
P1 Zr1 C6 C7 100.5(4)
N1 Zr1 C6 C10 -103.1(4)
N2 Zr1 C6 C10 -135.7(4)
C4 Zr1 C6 C10 107.7(4)
C5 Zr1 C6 C10 80.0(4)
C2 Zr1 C6 C10 126.5(4)
C7 Zr1 C6 C10 -115.0(6)
C3 Zr1 C6 C10 136.8(4)
C1 Zr1 C6 C10 93.2(4)
C8 Zr1 C6 C10 -77.9(4)
C9 Zr1 C6 C10 -37.5(4)
P1 Zr1 C6 C10 -14.5(5)
C10 C6 C7 C8 -1.3(7)
Zr1 C6 C7 C8 -67.9(4)
C10 C6 C7 Zr1 66.6(4)
N1 Zr1 C7 C6 -171.3(4)
N2 Zr1 C7 C6 160.4(4)
C4 Zr1 C7 C6 74.1(6)
C5 Zr1 C7 C6 21.4(6)
C2 Zr1 C7 C6 59.6(4)
C3 Zr1 C7 C6 85.0(4)
C10 Zr1 C7 C6 -37.0(4)
C1 Zr1 C7 C6 28.5(5)
C8 Zr1 C7 C6 -114.8(6)
C9 Zr1 C7 C6 -77.6(4)
P1 Zr1 C7 C6 -103.2(4)
N1 Zr1 C7 C8 -56.5(4)
N2 Zr1 C7 C8 -84.8(4)
C4 Zr1 C7 C8 -171.1(4)
C5 Zr1 C7 C8 136.2(4)
C2 Zr1 C7 C8 174.4(4)
C3 Zr1 C7 C8 -160.2(4)
C6 Zr1 C7 C8 114.8(6)
C10 Zr1 C7 C8 77.8(4)
C1 Zr1 C7 C8 143.3(4)
C9 Zr1 C7 C8 37.2(4)
P1 Zr1 C7 C8 11.6(4)
C6 C7 C8 C9 0.6(7)
Zr1 C7 C8 C9 -66.5(4)
C6 C7 C8 Zr1 67.1(4)
N1 Zr1 C8 C7 125.3(4)
N2 Zr1 C8 C7 89.2(4)
C4 Zr1 C8 C7 82(2)
C5 Zr1 C8 C7 -86.8(6)
C2 Zr1 C8 C7 -6.9(5)
C3 Zr1 C8 C7 32.0(6)
C6 Zr1 C8 C7 -37.0(4)
C10 Zr1 C8 C7 -77.5(4)
C1 Zr1 C8 C7 -48.3(5)
C9 Zr1 C8 C7 -114.4(5)
P1 Zr1 C8 C7 -170.5(4)
N1 Zr1 C8 C9 -120.2(4)
N2 Zr1 C8 C9 -156.3(4)
C4 Zr1 C8 C9 -164(2)
C5 Zr1 C8 C9 27.7(6)
C2 Zr1 C8 C9 107.5(4)
C7 Zr1 C8 C9 114.4(5)
C3 Zr1 C8 C9 146.4(4)
C6 Zr1 C8 C9 77.4(4)
C10 Zr1 C8 C9 37.0(4)
C1 Zr1 C8 C9 66.1(5)
P1 Zr1 C8 C9 -56.1(4)
C7 C8 C9 C10 0.4(7)
Zr1 C8 C9 C10 -65.2(4)
C7 C8 C9 Zr1 65.5(4)
N1 Zr1 C9 C10 176.3(4)
N2 Zr1 C9 C10 139.7(4)
C4 Zr1 C9 C10 -67.8(6)
C5 Zr1 C9 C10 -50.0(4)
C2 Zr1 C9 C10 17.1(5)
C7 Zr1 C9 C10 77.8(4)
C3 Zr1 C9 C10 20.4(9)
C6 Zr1 C9 C10 37.4(4)
C1 Zr1 C9 C10 -15.4(4)
C8 Zr1 C9 C10 115.1(5)
P1 Zr1 C9 C10 -123.6(4)
N1 Zr1 C9 C8 61.1(4)
N2 Zr1 C9 C8 24.6(4)
C4 Zr1 C9 C8 177.0(4)
C5 Zr1 C9 C8 -165.1(3)
C2 Zr1 C9 C8 -98.0(4)
C7 Zr1 C9 C8 -37.3(3)
C3 Zr1 C9 C8 -94.7(8)
C6 Zr1 C9 C8 -77.7(4)
C10 Zr1 C9 C8 -115.1(5)
C1 Zr1 C9 C8 -130.5(4)
P1 Zr1 C9 C8 121.3(4)
C7 C6 C10 C9 1.5(7)
Zr1 C6 C10 C9 68.0(4)
C7 C6 C10 Zr1 -66.5(4)
C8 C9 C10 C6 -1.2(7)
Zr1 C9 C10 C6 -67.1(4)
C8 C9 C10 Zr1 65.9(4)
N1 Zr1 C10 C6 109.1(4)
N2 Zr1 C10 C6 59.9(5)
C4 Zr1 C10 C6 -100.4(4)
C5 Zr1 C10 C6 -107.1(4)
C2 Zr1 C10 C6 -52.6(4)
C7 Zr1 C10 C6 36.9(4)
C3 Zr1 C10 C6 -57.5(5)
C1 Zr1 C10 C6 -80.3(4)
C8 Zr1 C10 C6 77.3(4)
C9 Zr1 C10 C6 114.1(6)
P1 Zr1 C10 C6 168.3(4)
N1 Zr1 C10 C9 -5.0(5)
N2 Zr1 C10 C9 -54.3(5)
C4 Zr1 C10 C9 145.5(4)
C5 Zr1 C10 C9 138.7(4)
C2 Zr1 C10 C9 -166.7(4)
C7 Zr1 C10 C9 -77.2(4)
C3 Zr1 C10 C9 -171.6(4)
C6 Zr1 C10 C9 -114.1(6)
C1 Zr1 C10 C9 165.6(4)
C8 Zr1 C10 C9 -36.8(4)
P1 Zr1 C10 C9 54.2(4)
C51 P1 C22 C23 24.7(6)
C41 P1 C22 C23 -85.4(6)
Zr1 P1 C22 C23 151.0(5)
C51 P1 C22 C21 -153.1(4)
C41 P1 C22 C21 96.8(4)
Zr1 P1 C22 C21 -26.8(4)
N2 N1 C21 C26 -23.5(8)
Zr1 N1 C21 C26 -126.9(5)
N2 N1 C21 C22 155.4(5)
Zr1 N1 C21 C22 52.1(6)
C23 C22 C21 C26 -0.3(8)
P1 C22 C21 C26 177.7(4)
C23 C22 C21 N1 -179.3(5)
P1 C22 C21 N1 -1.3(6)
N1 C21 C26 C25 176.9(5)
C22 C21 C26 C25 -1.9(8)
C21 C26 C25 C24 2.7(9)
C26 C25 C24 C23 -1.1(10)
C25 C24 C23 C22 -1.2(10)
C21 C22 C23 C24 1.9(9)
P1 C22 C23 C24 -175.8(5)
N1 N2 C31 C32 -174.6(5)
Zr1 N2 C31 C32 108.2(7)
N1 N2 C31 C36 7.8(8)
Zr1 N2 C31 C36 -69.4(7)
C36 C31 C32 C33 0.0(10)
N2 C31 C32 C33 -177.5(7)
C31 C32 C33 C34 0.2(12)
C32 C33 C34 C35 -0.2(12)
C33 C34 C35 C36 0.0(11)
C32 C31 C36 C35 -0.2(9)
N2 C31 C36 C35 177.3(6)
C34 C35 C36 C31 0.2(10)
C22 P1 C41 C46 -53.3(5)
C51 P1 C41 C46 -163.6(4)
Zr1 P1 C41 C46 50.7(5)
C22 P1 C41 C42 178.8(4)
C51 P1 C41 C42 68.5(5)
Zr1 P1 C41 C42 -77.2(4)
C46 C41 C42 C43 53.9(7)
P1 C41 C42 C43 -177.2(4)
C41 C42 C43 C44 -55.7(7)
C42 C43 C44 C45 56.6(7)
C43 C44 C45 C46 -57.2(8)
C44 C45 C46 C41 55.9(8)
C42 C41 C46 C45 -53.7(7)
P1 C41 C46 C45 177.4(4)
C22 P1 C51 C56 153.6(4)
C41 P1 C51 C56 -97.5(5)
Zr1 P1 C51 C56 47.4(5)
C22 P1 C51 C52 -78.3(5)
C41 P1 C51 C52 30.5(5)
Zr1 P1 C51 C52 175.4(4)
C56 C51 C52 C53 -59.6(7)
P1 C51 C52 C53 171.0(5)
C51 C52 C53 C54 58.8(7)
C52 C53 C54 C55 -56.1(8)
C53 C54 C55 C56 53.8(8)
C54 C55 C56 C51 -54.0(8)
C52 C51 C56 C55 57.1(7)
P1 C51 C56 C55 -171.0(5)
C91 B1 C61 C62 -62(3)
C71 B1 C61 C62 59(3)
C61A B1 C61 C62 134(13)
C81 B1 C61 C62 -177(2)
C91 B1 C61 C66 134(3)
C71 B1 C61 C66 -105(3)
C61A B1 C61 C66 -30(9)
C81 B1 C61 C66 20(3)
C66 C61 C62 F62 176(2)
B1 C61 C62 F62 10(4)
C66 C61 C62 C63 1(4)
B1 C61 C62 C63 -164(2)
F62 C62 C63 F63 3(3)
C61 C62 C63 F63 178(2)
F62 C62 C63 C64 -179.9(18)
C61 C62 C63 C64 -5(4)
F63 C63 C64 F64 0(2)
C62 C63 C64 F64 -177.6(17)
F63 C63 C64 C65 -176.2(16)
C62 C63 C64 C65 6(3)
F64 C64 C65 F65 1(3)
C63 C64 C65 F65 177.3(17)
F64 C64 C65 C66 180.0(17)
C63 C64 C65 C66 -4(3)
C62 C61 C66 F66 -176(2)
B1 C61 C66 F66 -12(4)
C62 C61 C66 C65 2(4)
B1 C61 C66 C65 166(2)
F65 C65 C66 F66 -4(3)
C64 C65 C66 F66 177.2(18)
F65 C65 C66 C61 179(2)
C64 C65 C66 C61 0(4)
C91 B1 C61A C66A 133(3)
C61 B1 C61A C66A 151(14)
C71 B1 C61A C66A -103(3)
C81 B1 C61A C66A 16(4)
C91 B1 C61A C62A -55(3)
C61 B1 C61A C62A -37(9)
C71 B1 C61A C62A 69(3)
C81 B1 C61A C62A -172(3)
C66A C61A C62A F62A -180(3)
B1 C61A C62A F62A 7(5)
C66A C61A C62A C63A -5(5)
B1 C61A C62A C63A -179(3)
F62A C62A C63A F63A -8(4)
C61A C62A C63A F63A 178(3)
F62A C62A C63A C64A -180(2)
C61A C62A C63A C64A 6(5)
F63A C63A C64A F64A 2(3)
C62A C63A C64A F64A 175(2)
F63A C63A C64A C65A -177.1(19)
C62A C63A C64A C65A -5(3)
F64A C64A C65A F65A 1(3)
C63A C64A C65A F65A 180(2)
F64A C64A C65A C66A -175.1(19)
C63A C64A C65A C66A 4(3)
F65A C65A C66A F66A 2(3)
C64A C65A C66A F66A 178.1(19)
F65A C65A C66A C61A 180(3)
C64A C65A C66A C61A -4(4)
C62A C61A C66A F66A -178(3)
B1 C61A C66A F66A -5(5)
C62A C61A C66A C65A 5(4)
B1 C61A C66A C65A 177(2)
C91 B1 C71 C72 16.7(8)
C61 B1 C71 C72 -100.6(9)
C61A B1 C71 C72 -111.1(9)
C81 B1 C71 C72 131.5(6)
C91 B1 C71 C76 -171.8(5)
C61 B1 C71 C76 70.9(9)
C61A B1 C71 C76 60.4(9)
C81 B1 C71 C76 -57.0(7)
C76 C71 C72 F72 -178.9(5)
B1 C71 C72 F72 -6.9(9)
C76 C71 C72 C73 0.8(8)
B1 C71 C72 C73 172.8(6)
F72 C72 C73 F73 -1.3(9)
C71 C72 C73 F73 179.0(5)
F72 C72 C73 C74 179.0(5)
C71 C72 C73 C74 -0.7(10)
F73 C73 C74 F74 0.8(9)
C72 C73 C74 F74 -179.4(5)
F73 C73 C74 C75 -178.7(5)
C72 C73 C74 C75 1.0(9)
F74 C74 C75 F75 0.5(8)
C73 C74 C75 F75 180.0(5)
F74 C74 C75 C76 179.0(5)
C73 C74 C75 C76 -1.5(9)
F75 C75 C76 F76 1.7(8)
C74 C75 C76 F76 -176.7(5)
F75 C75 C76 C71 -179.7(5)
C74 C75 C76 C71 1.8(9)
C72 C71 C76 F76 177.1(5)
B1 C71 C76 F76 4.5(8)
C72 C71 C76 C75 -1.4(8)
B1 C71 C76 C75 -174.0(5)
C91 B1 C81 C82 103.7(6)
C61 B1 C81 C82 -137.5(14)
C71 B1 C81 C82 -18.5(8)
C61A B1 C81 C82 -128.8(15)
C91 B1 C81 C86 -67.1(6)
C61 B1 C81 C86 51.7(15)
C71 B1 C81 C86 170.7(5)
C61A B1 C81 C86 60.4(15)
C86 C81 C82 F82 176.0(5)
B1 C81 C82 F82 4.7(9)
C86 C81 C82 C83 -1.7(8)
B1 C81 C82 C83 -173.0(5)
F82 C82 C83 F83 1.8(8)
C81 C82 C83 F83 179.6(5)
F82 C82 C83 C84 -179.1(5)
C81 C82 C83 C84 -1.3(9)
F83 C83 C84 F84 2.0(9)
C82 C83 C84 F84 -177.1(5)
F83 C83 C84 C85 -178.1(6)
C82 C83 C84 C85 2.8(10)
F84 C84 C85 F85 -3.6(10)
C83 C84 C85 F85 176.5(5)
F84 C84 C85 C86 178.7(5)
C83 C84 C85 C86 -1.3(10)
F85 C85 C86 F86 0.5(8)
C84 C85 C86 F86 178.3(5)
F85 C85 C86 C81 -179.7(5)
C84 C85 C86 C81 -2.0(10)
C82 C81 C86 F86 -176.9(5)
B1 C81 C86 F86 -4.9(8)
C82 C81 C86 C85 3.3(9)
B1 C81 C86 C85 175.3(5)
C61 B1 C91 C96 -19.9(11)
C71 B1 C91 C96 -133.3(6)
C61A B1 C91 C96 -16.5(13)
C81 B1 C91 C96 105.2(6)
C61 B1 C91 C92 170.9(10)
C71 B1 C91 C92 57.6(7)
C61A B1 C91 C92 174.3(11)
C81 B1 C91 C92 -64.0(6)
C96 C91 C92 F92 -178.4(5)
B1 C91 C92 F92 -7.6(7)
C96 C91 C92 C93 1.2(8)
B1 C91 C92 C93 171.9(5)
F92 C92 C93 F93 -1.8(7)
C91 C92 C93 F93 178.7(5)
F92 C92 C93 C94 177.5(5)
C91 C92 C93 C94 -2.0(9)
F93 C93 C94 F94 1.0(8)
C92 C93 C94 F94 -178.3(5)
F93 C93 C94 C95 -179.0(5)
C92 C93 C94 C95 1.7(8)
F94 C94 C95 F95 -0.1(9)
C93 C94 C95 F95 180.0(5)
F94 C94 C95 C96 179.2(5)
C93 C94 C95 C96 -0.7(9)
C92 C91 C96 F96 178.8(5)
B1 C91 C96 F96 9.0(9)
C92 C91 C96 C95 -0.1(8)
B1 C91 C96 C95 -169.9(5)
F95 C95 C96 F96 0.3(8)
C94 C95 C96 F96 -179.0(5)
F95 C95 C96 C91 179.2(5)
C94 C95 C96 C91 -0.1(9)
